data_4073095
loop_
_publ_author_name
'Roseblade, Stephen J.'
'Ros, Abel'
'Monge, David'
'Alcarazo, Manuel'
'\'Alvarez, Eleuterio'
'Lassaletta, Jos\'e M.'
'Fern\'andez, Rosario'

_publ_section_title
;
 Imidazo[1,5-a]pyridin-3-ylidene/Thioether Mixed C/S Ligands and Complexes
 Thereof&#x00A7;
;
_journal_issue 10
_journal_name_full Organometallics
_journal_page_first 2570
_journal_paper_doi 10.1021/om070063r
_journal_volume 26
_journal_year 2007
_chemical_absolute_configuration rmad
_chemical_formula_moiety 'C30 H40 N2 Rh S 1+, F6 Sb 1-'
_chemical_formula_sum 'C30 H40 F6 N2 Rh S Sb'
_chemical_formula_weight 799.36
_chemical_name_systematic
; 
 ? 
;
_space_group_IT_number 4
_symmetry_cell_setting monoclinic
_symmetry_space_group_name_Hall 'P 2yb'
_symmetry_space_group_name_H-M 'P 1 21 1'
_atom_sites_solution_hydrogens geom
_atom_sites_solution_primary direct
_atom_sites_solution_secondary difmap
_audit_creation_method SHELXL-97
_cell_angle_alpha 90.00
_cell_angle_beta 108.1290(10)
_cell_angle_gamma 90.00
_cell_formula_units_Z 4
_cell_length_a 11.9786(5)
_cell_length_b 22.1371(8)
_cell_length_c 13.5137(5)
_cell_measurement_reflns_used 5644
_cell_measurement_temperature 100(2)
_cell_measurement_theta_max 25.30
_cell_measurement_theta_min 2.57
_cell_volume 3405.6(2)
_computing_cell_refinement 'SAINT+ v. 7.06 a (Bruker AXS, 2003)'
_computing_data_collection 'APEX-W2K-NT v. 1.0 (Bruker AXS, 2004)'
_computing_data_reduction 'SAINT+ v. 7.06 a (Bruker AXS, 2001)'
_computing_molecular_graphics 'XP, SHELXTL v. 6.10 (Bruker, 2000)'
_computing_publication_material 'XCIF, SHELXTL v. 6.12 (Bruker, 2001)'
_computing_structure_refinement 'SHELXL-97 (Sheldrick, 1997)'
_computing_structure_solution 'SHELXS-97 (Sheldrick, 1990)'
_diffrn_ambient_temperature 100(2)
_diffrn_detector_area_resol_mean 8.26
_diffrn_measured_fraction_theta_full 0.996
_diffrn_measured_fraction_theta_max 0.996
_diffrn_measurement_device_type 'Bruker-Nonius X8kappa APEX II CCD system'
_diffrn_measurement_method '\w rotations with narrow frames'
_diffrn_radiation_monochromator graphite
_diffrn_radiation_source 'fine-focus sealed tube'
_diffrn_radiation_type MoK\a
_diffrn_radiation_wavelength 0.71073
_diffrn_reflns_av_R_equivalents 0.0362
_diffrn_reflns_av_sigmaI/netI 0.0650
_diffrn_reflns_limit_h_max 17
_diffrn_reflns_limit_h_min -16
_diffrn_reflns_limit_k_max 31
_diffrn_reflns_limit_k_min -25
_diffrn_reflns_limit_l_max 15
_diffrn_reflns_limit_l_min -19
_diffrn_reflns_number 33407
_diffrn_reflns_theta_full 30.56
_diffrn_reflns_theta_max 30.56
_diffrn_reflns_theta_min 1.79
_diffrn_standards_number 0
_exptl_absorpt_coefficient_mu 1.393
_exptl_absorpt_correction_T_max 0.8618
_exptl_absorpt_correction_T_min 0.6488
_exptl_absorpt_correction_type multi-scan
_exptl_absorpt_process_details
; 
 SADABS: Area-Detector Absorption Correction. Bruker-AXS
 within v. 7.06 a (Bruker AXS, 2003).
;
_exptl_crystal_colour yellow
_exptl_crystal_density_diffrn 1.559
_exptl_crystal_density_method 'not measured'
_exptl_crystal_description plate
_exptl_crystal_F_000 1600
_exptl_crystal_size_max 0.34
_exptl_crystal_size_mid 0.33
_exptl_crystal_size_min 0.11
_refine_diff_density_max 2.685
_refine_diff_density_min -1.725
_refine_diff_density_rms 0.151
_refine_ls_abs_structure_details 'Flack H D (1983), Acta Cryst. A39, 876-881'
_refine_ls_abs_structure_Flack 0.06(3)
_refine_ls_extinction_method none
_refine_ls_goodness_of_fit_ref 1.047
_refine_ls_hydrogen_treatment constr
_refine_ls_matrix_type full
_refine_ls_number_parameters 691
_refine_ls_number_reflns 19045
_refine_ls_number_restraints 127
_refine_ls_restrained_S_all 1.055
_refine_ls_R_factor_all 0.0771
_refine_ls_R_factor_gt 0.0603
_refine_ls_shift/su_max 0.000
_refine_ls_shift/su_mean 0.000
_refine_ls_structure_factor_coef Fsqd
_refine_ls_weighting_details 'calc w=1/[\s^2^(Fo^2^)+(0.1093P)^2^+0.0000P] where P=(Fo^2^+2Fc^2^)/3'
_refine_ls_weighting_scheme calc
_refine_ls_wR_factor_gt 0.1645
_refine_ls_wR_factor_ref 0.1754
_reflns_number_gt 14738
_reflns_number_total 19045
_reflns_threshold_expression >2sigma(I)
_cod_data_source_file om070063rsi20070121_014627.cif
_cod_data_source_block 33
_cod_depositor_comments
;
The following automatic conversions were performed:

'_symmetry_cell_setting' value 'Monoclinic' changed to 'monoclinic'
according to /home/saulius/struct/CIF-dictionaries/cif_core.dic
dictionary named 'cif_core.dic' version 2.4.1 from 2010-06-29.

Automatic conversion script
Id: cif_fix_values 1715 2011-07-08 13:25:40Z adriana 
;
_cod_original_sg_symbol_H-M P2(1)
_cod_database_code 4073095

loop_
_symmetry_equiv_pos_as_xyz
'x, y, z'
'-x, y+1/2, -z'

loop_
_atom_site_label
_atom_site_type_symbol
_atom_site_fract_x
_atom_site_fract_y
_atom_site_fract_z
_atom_site_U_iso_or_equiv
_atom_site_adp_type
_atom_site_occupancy
_atom_site_symmetry_multiplicity
_atom_site_calc_flag
_atom_site_refinement_flags
Rh1 Rh 0.16578(4) 0.17561(2) 0.68538(3) 0.03827(11) Uani 1 1 d .
S1 S 0.17046(14) 0.25269(8) 0.56522(13) 0.0439(3) Uani 1 1 d .
N1 N 0.1615(5) 0.2949(3) 0.7833(4) 0.0462(12) Uani 1 1 d .
N2 N 0.0000(5) 0.2495(3) 0.7785(4) 0.0479(13) Uani 1 1 d .
C1 C 0.1047(5) 0.2401(3) 0.7592(4) 0.0408(13) Uani 1 1 d .
C2 C 0.0955(9) 0.3355(4) 0.8179(6) 0.065(2) Uani 1 1 d .
H2 H 0.1166 0.3761 0.8382 0.078 Uiso 1 1 d R
C3 C -0.0055(7) 0.3073(4) 0.8173(5) 0.061(2) Uani 1 1 d .
C4 C -0.1017(10) 0.3228(7) 0.8502(7) 0.098(5) Uani 1 1 d .
H4 H -0.1049 0.3624 0.8763 0.117 Uiso 1 1 d R
C5 C -0.1902(9) 0.2847(7) 0.8468(7) 0.095(5) Uani 1 1 d .
H5 H -0.2523 0.2958 0.8730 0.113 Uiso 1 1 d R
C6 C -0.1881(7) 0.2264(6) 0.8017(8) 0.086(4) Uani 1 1 d .
C7 C -0.2781(8) 0.1832(9) 0.7911(11) 0.108(6) Uani 1 1 d .
H7 H -0.3442 0.1941 0.8119 0.130 Uiso 1 1 d R
C8 C -0.2753(8) 0.1302(9) 0.7549(13) 0.119(6) Uani 1 1 d .
H8 H -0.3309 0.1009 0.7604 0.143 Uiso 1 1 d R
C9 C -0.1863(8) 0.1147(7) 0.7041(10) 0.103(5) Uani 1 1 d .
H9 H -0.1902 0.0780 0.6665 0.124 Uiso 1 1 d R
C10 C -0.0988(6) 0.1546(5) 0.7139(7) 0.067(2) Uani 1 1 d .
H10 H -0.0375 0.1448 0.6860 0.081 Uiso 1 1 d R
C11 C -0.0947(6) 0.2085(5) 0.7621(6) 0.061(2) Uani 1 1 d .
C12 C 0.2742(6) 0.3056(4) 0.7630(6) 0.0551(17) Uani 1 1 d .
H12A H 0.3269 0.2705 0.7871 0.066 Uiso 1 1 d R
H12B H 0.3131 0.3417 0.8019 0.066 Uiso 1 1 d R
C13 C 0.2533(6) 0.3148(3) 0.6466(6) 0.0508(16) Uani 1 1 d .
H13 H 0.2059 0.3526 0.6257 0.061 Uiso 1 1 d R
C14 C 0.3691(8) 0.3234(5) 0.6200(8) 0.078(3) Uani 1 1 d .
H14 H 0.4138 0.3554 0.6685 0.093 Uiso 1 1 d R
C15 C 0.3453(12) 0.3492(8) 0.5121(11) 0.121(6) Uani 1 1 d .
H15A H 0.4174 0.3675 0.5062 0.182 Uiso 1 1 d R
H15B H 0.2834 0.3799 0.4987 0.182 Uiso 1 1 d R
H15C H 0.3202 0.3165 0.4611 0.182 Uiso 1 1 d R
C16 C 0.4474(8) 0.2699(8) 0.6387(10) 0.101(4) Uani 1 1 d .
H16A H 0.4043 0.2353 0.5999 0.151 Uiso 1 1 d R
H16B H 0.4746 0.2605 0.7132 0.151 Uiso 1 1 d R
H16C H 0.5152 0.2787 0.6151 0.151 Uiso 1 1 d R
C17 C 0.0264(6) 0.2872(3) 0.5123(5) 0.0425(13) Uani 1 1 d .
H17 H 0.0054 0.3074 0.5702 0.051 Uiso 1 1 d R
C18 C 0.0261(8) 0.3347(4) 0.4298(6) 0.0543(17) Uani 1 1 d .
H18A H 0.0840 0.3667 0.4617 0.065 Uiso 1 1 d R
H18B H 0.0503 0.3155 0.3735 0.065 Uiso 1 1 d R
C19 C -0.0929(10) 0.3621(5) 0.3841(7) 0.082(3) Uani 1 1 d .
H19A H -0.0921 0.3880 0.3246 0.098 Uiso 1 1 d R
H19B H -0.1098 0.3882 0.4371 0.098 Uiso 1 1 d R
C20 C -0.1958(11) 0.3132(7) 0.3461(13) 0.124(6) Uani 1 1 d .
H20A H -0.2728 0.3336 0.3314 0.149 Uiso 1 1 d R
H20B H -0.1920 0.2950 0.2803 0.149 Uiso 1 1 d R
C21 C -0.1871(9) 0.2688(5) 0.4169(11) 0.099(4) Uani 1 1 d .
H21A H -0.2438 0.2367 0.3831 0.119 Uiso 1 1 d R
H21B H -0.2129 0.2857 0.4739 0.119 Uiso 1 1 d R
C22 C -0.0631(7) 0.2380(4) 0.4675(6) 0.062(2) Uani 1 1 d .
H22A H -0.0668 0.2097 0.5231 0.075 Uiso 1 1 d R
H22B H -0.0402 0.2150 0.4140 0.075 Uiso 1 1 d R
C23 C 0.1689(6) 0.1031(4) 0.7947(5) 0.0548(18) Uani 1 1 d .
H23 H 0.1051 0.1229 0.8088 0.066 Uiso 1 1 d R
C24 C 0.2757(6) 0.1304(4) 0.8253(5) 0.0490(15) Uani 1 1 d .
H24 H 0.2799 0.1668 0.8635 0.059 Uiso 1 1 d R
C25 C 0.3879(7) 0.1115(5) 0.8062(7) 0.072(2) Uani 1 1 d .
H25A H 0.4267 0.0805 0.8582 0.086 Uiso 1 1 d R
H25B H 0.4412 0.1468 0.8168 0.086 Uiso 1 1 d R
C26 C 0.3691(8) 0.0850(5) 0.6962(7) 0.070(2) Uani 1 1 d .
H26A H 0.4430 0.0891 0.6785 0.084 Uiso 1 1 d R
H26B H 0.3507 0.0414 0.6961 0.084 Uiso 1 1 d R
C27 C 0.2706(8) 0.1171(4) 0.6128(6) 0.0568(18) Uani 1 1 d .
H27 H 0.2905 0.1525 0.5821 0.068 Uiso 1 1 d R
C28 C 0.1602(9) 0.0997(4) 0.5804(6) 0.062(2) Uani 1 1 d .
H28 H 0.1084 0.1226 0.5257 0.075 Uiso 1 1 d R
C29 C 0.1077(11) 0.0470(4) 0.6211(8) 0.074(3) Uani 1 1 d .
H29A H 0.1294 0.0092 0.5924 0.089 Uiso 1 1 d R
H29B H 0.0211 0.0506 0.5950 0.089 Uiso 1 1 d R
C30 C 0.1463(9) 0.0420(4) 0.7397(7) 0.069(2) Uani 1 1 d .
H30A H 0.0844 0.0206 0.7603 0.083 Uiso 1 1 d R
H30B H 0.2187 0.0173 0.7632 0.083 Uiso 1 1 d R
Rh2 Rh 0.17349(4) 0.13910(2) 0.17407(3) 0.03578(10) Uani 1 1 d .
S2 S 0.31968(13) 0.11008(9) 0.33024(11) 0.0462(4) Uani 1 1 d .
N3 N 0.3716(8) 0.0866(4) 0.1206(6) 0.0744(16) Uani 1 1 d U
N4 N 0.2272(12) 0.0287(3) 0.0502(5) 0.0987(19) Uani 1 1 d U
C31 C 0.2584(9) 0.0823(4) 0.1039(5) 0.0628(15) Uani 1 1 d U
C32 C 0.4248(16) 0.0423(7) 0.0797(9) 0.117(3) Uani 1 1 d U
H32 H 0.5050 0.0382 0.0834 0.141 Uiso 1 1 d R
C33 C 0.3321(19) 0.0043(6) 0.0320(8) 0.132(3) Uani 1 1 d U
C34 C 0.322(3) -0.0501(8) -0.0304(10) 0.189(5) Uani 1 1 d U
H34 H 0.3875 -0.0680 -0.0450 0.226 Uiso 1 1 d R
C35 C 0.213(3) -0.0723(7) -0.0630(12) 0.206(5) Uani 1 1 d U
H35 H 0.2038 -0.1075 -0.1052 0.247 Uiso 1 1 d R
C36 C 0.1025(14) -0.0507(4) -0.0460(7) 0.182(4) Uani 1 1 d GU
C37 C -0.0062(15) -0.0792(4) -0.0811(8) 0.233(6) Uani 1 1 d GU
H37 H -0.0164 -0.1134 -0.1253 0.280 Uiso 1 1 d R
C38 C -0.1000(13) -0.0574(5) -0.0515(9) 0.233(6) Uani 1 1 d GU
H38 H -0.1742 -0.0769 -0.0755 0.279 Uiso 1 1 d R
C39 C -0.0850(10) -0.0073(5) 0.0131(9) 0.183(5) Uani 1 1 d GU
H39 H -0.1491 0.0076 0.0334 0.219 Uiso 1 1 d R
C40 C 0.0236(10) 0.0212(3) 0.0482(6) 0.129(3) Uani 1 1 d GU
H40 H 0.0338 0.0555 0.0925 0.155 Uiso 1 1 d R
C41 C 0.1174(10) -0.0005(3) 0.0187(6) 0.130(3) Uani 1 1 d GU
C42 C 0.4402(8) 0.1337(6) 0.1853(8) 0.079(3) Uani 1 1 d .
H42A H 0.3999 0.1730 0.1657 0.095 Uiso 1 1 d R
H42B H 0.5172 0.1363 0.1729 0.095 Uiso 1 1 d R
C43 C 0.4604(6) 0.1210(6) 0.3025(6) 0.073(3) Uani 1 1 d .
H43 H 0.5077 0.0832 0.3223 0.087 Uiso 1 1 d R
C44 C 0.5318(9) 0.1734(10) 0.3692(11) 0.128(6) Uani 1 1 d .
H44 H 0.6006 0.1818 0.3441 0.154 Uiso 1 1 d R
C45 C 0.4685(13) 0.2307(9) 0.3639(13) 0.129(6) Uani 1 1 d .
H45A H 0.4487 0.2480 0.2938 0.193 Uiso 1 1 d R
H45B H 0.5180 0.2591 0.4144 0.193 Uiso 1 1 d R
H45C H 0.3962 0.2230 0.3813 0.193 Uiso 1 1 d R
C46 C 0.5801(12) 0.1565(10) 0.4872(10) 0.132(6) Uani 1 1 d .
H46A H 0.6212 0.1177 0.4945 0.198 Uiso 1 1 d R
H46B H 0.5147 0.1532 0.5161 0.198 Uiso 1 1 d R
H46C H 0.6348 0.1878 0.5249 0.198 Uiso 1 1 d R
C47 C 0.3157(9) 0.0291(4) 0.3420(7) 0.073(3) Uani 1 1 d .
H47 H 0.3327 0.0103 0.2810 0.088 Uiso 1 1 d R
C48 C 0.4064(13) 0.0067(8) 0.4425(10) 0.128(7) Uani 1 1 d .
H48A H 0.4859 0.0190 0.4430 0.153 Uiso 1 1 d R
H48B H 0.3908 0.0258 0.5032 0.153 Uiso 1 1 d R
C49 C 0.399(2) -0.0629(9) 0.4503(18) 0.216(15) Uani 1 1 d .
H49A H 0.4188 -0.0827 0.3920 0.259 Uiso 1 1 d R
H49B H 0.4582 -0.0756 0.5163 0.259 Uiso 1 1 d R
C50 C 0.287(2) -0.0795(7) 0.4527(16) 0.169(10) Uani 1 1 d .
H50A H 0.2719 -0.0625 0.5153 0.202 Uiso 1 1 d R
H50B H 0.2835 -0.1240 0.4574 0.202 Uiso 1 1 d R
C51 C 0.178(2) -0.0561(5) 0.3468(12) 0.131(7) Uani 1 1 d .
H51A H 0.1854 -0.0761 0.2835 0.157 Uiso 1 1 d R
H51B H 0.1004 -0.0658 0.3537 0.157 Uiso 1 1 d R
C52 C 0.1933(10) 0.0097(4) 0.3410(7) 0.072(2) Uani 1 1 d .
H52A H 0.1761 0.0288 0.4009 0.086 Uiso 1 1 d R
H52B H 0.1351 0.0251 0.2767 0.086 Uiso 1 1 d R
C53 C 0.0369(6) 0.1683(4) 0.0353(4) 0.0529(17) Uani 1 1 d .
H53 H 0.0389 0.1289 0.0082 0.064 Uiso 1 1 d R
C54 C 0.1350(6) 0.2040(3) 0.0485(5) 0.0470(15) Uani 1 1 d .
H54 H 0.1964 0.1881 0.0254 0.056 Uiso 1 1 d R
C55 C 0.1518(7) 0.2658(4) 0.0956(6) 0.0535(16) Uani 1 1 d .
H55A H 0.1114 0.2955 0.0416 0.064 Uiso 1 1 d R
H55B H 0.2367 0.2755 0.1179 0.064 Uiso 1 1 d R
C56 C 0.1063(10) 0.2732(4) 0.1912(7) 0.072(3) Uani 1 1 d .
H56A H 0.1469 0.3078 0.2340 0.086 Uiso 1 1 d R
H56B H 0.0211 0.2822 0.1663 0.086 Uiso 1 1 d R
C57 C 0.1278(7) 0.2164(4) 0.2578(5) 0.0515(17) Uani 1 1 d .
H57 H 0.2025 0.2121 0.3089 0.062 Uiso 1 1 d R
C58 C 0.0486(6) 0.1715(4) 0.2496(5) 0.0561(19) Uani 1 1 d .
H58 H 0.0709 0.1396 0.2987 0.067 Uiso 1 1 d R
C59 C -0.0730(7) 0.1675(6) 0.1688(8) 0.093(4) Uani 1 1 d .
H59A H -0.1276 0.1941 0.1907 0.112 Uiso 1 1 d R
H59B H -0.1023 0.1256 0.1669 0.112 Uiso 1 1 d R
C60 C -0.0741(7) 0.1861(6) 0.0597(7) 0.091(4) Uani 1 1 d .
H60A H -0.1423 0.1668 0.0082 0.110 Uiso 1 1 d R
H60B H -0.0845 0.2304 0.0521 0.110 Uiso 1 1 d R
Sb1 Sb 0.55636(4) 0.26512(2) 0.03460(3) 0.05745(14) Uani 1 1 d G
F1 F 0.39778(7) 0.24153(9) 0.00460(13) 0.0805(17) Uani 1 1 d G
F2 F 0.71285(8) 0.28779(9) 0.05947(13) 0.0728(14) Uani 1 1 d G
F3 F 0.60154(18) 0.18478(3) 0.04003(9) 0.115(3) Uani 1 1 d G
F4 F 0.53824(11) 0.26560(6) -0.10709(4) 0.154(5) Uani 1 1 d G
F5 F 0.51628(17) 0.34461(3) 0.04213(9) 0.206(8) Uani 1 1 d G
F6 F 0.56756(12) 0.26094(5) 0.17565(4) 0.129(3) Uani 1 1 d G
Sb2 Sb 0.20154(5) 0.51560(3) 0.66764(4) 0.06882(18) Uani 1 1 d G
F7 F 0.11095(10) 0.45474(8) 0.58753(13) 0.142(4) Uani 1 1 d G
F8 F 0.29630(10) 0.57119(8) 0.75021(13) 0.117(3) Uani 1 1 d G
F9 F 0.2550(2) 0.45487(6) 0.75583(8) 0.244(10) Uani 1 1 d G
F10 F 0.34628(5) 0.49362(7) 0.64099(7) 0.205(7) Uani 1 1 d G
F11 F 0.1786(2) 0.57572(5) 0.56191(10) 0.288(11) Uani 1 1 d G
F12 F 0.06365(11) 0.56318(9) 0.64261(5) 0.240(10) Uani 1 1 d G

loop_
_atom_site_aniso_label
_atom_site_aniso_U_11
_atom_site_aniso_U_22
_atom_site_aniso_U_33
_atom_site_aniso_U_23
_atom_site_aniso_U_13
_atom_site_aniso_U_12
Rh1 0.0345(2) 0.0498(3) 0.03022(19) -0.00314(19) 0.00966(15) -0.00063(19)
S1 0.0416(7) 0.0532(9) 0.0424(8) -0.0050(7) 0.0208(6) -0.0034(6)
N1 0.040(2) 0.066(4) 0.028(2) -0.008(2) 0.0041(19) 0.005(2)
N2 0.039(3) 0.074(4) 0.031(2) 0.013(2) 0.012(2) 0.013(3)
C1 0.038(3) 0.059(4) 0.022(2) -0.001(2) 0.005(2) 0.010(3)
C2 0.086(6) 0.069(5) 0.034(3) -0.004(3) 0.012(3) 0.033(4)
C3 0.056(4) 0.100(6) 0.036(3) 0.012(4) 0.027(3) 0.040(4)
C4 0.085(7) 0.168(11) 0.052(4) 0.009(6) 0.040(5) 0.086(8)
C5 0.064(5) 0.179(13) 0.049(4) 0.038(6) 0.030(4) 0.076(7)
C6 0.036(3) 0.155(11) 0.068(5) 0.067(7) 0.018(3) 0.027(5)
C7 0.039(4) 0.190(15) 0.104(9) 0.084(10) 0.034(5) 0.047(7)
C8 0.025(4) 0.180(15) 0.149(13) 0.082(12) 0.023(5) -0.009(6)
C9 0.045(4) 0.165(12) 0.087(7) 0.060(8) 0.004(4) -0.019(6)
C10 0.034(3) 0.101(7) 0.063(5) 0.030(5) 0.009(3) -0.005(3)
C11 0.034(3) 0.112(7) 0.038(3) 0.031(4) 0.012(2) 0.017(4)
C12 0.035(3) 0.064(5) 0.059(4) -0.004(4) 0.005(3) -0.008(3)
C13 0.050(3) 0.048(4) 0.053(4) -0.017(3) 0.015(3) -0.020(3)
C14 0.055(5) 0.106(7) 0.077(6) -0.014(5) 0.029(4) -0.031(5)
C15 0.094(8) 0.187(15) 0.096(9) -0.017(9) 0.048(7) -0.080(10)
C16 0.044(4) 0.170(12) 0.095(8) 0.006(8) 0.030(5) 0.004(6)
C17 0.046(3) 0.052(4) 0.029(3) -0.008(2) 0.010(2) 0.001(3)
C18 0.075(5) 0.055(4) 0.040(3) -0.001(3) 0.027(3) -0.004(3)
C19 0.100(7) 0.075(6) 0.044(4) 0.011(4) -0.014(4) -0.001(5)
C20 0.070(7) 0.122(11) 0.122(11) -0.004(9) -0.055(7) 0.004(7)
C21 0.060(5) 0.085(7) 0.115(9) 0.043(7) -0.027(5) -0.026(5)
C22 0.060(4) 0.073(5) 0.046(4) 0.008(4) 0.005(3) -0.021(4)
C23 0.043(3) 0.083(5) 0.038(3) 0.016(3) 0.011(3) 0.006(3)
C24 0.039(3) 0.070(5) 0.033(3) 0.001(3) 0.004(2) 0.011(3)
C25 0.047(4) 0.107(7) 0.056(5) -0.008(5) 0.010(3) 0.016(4)
C26 0.068(5) 0.085(6) 0.062(5) 0.000(4) 0.029(4) 0.023(4)
C27 0.075(5) 0.055(4) 0.046(4) -0.008(3) 0.028(4) 0.000(4)
C28 0.090(6) 0.051(4) 0.046(4) -0.002(3) 0.020(4) 0.002(4)
C29 0.106(7) 0.047(4) 0.061(5) 0.000(4) 0.014(5) -0.004(5)
C30 0.082(6) 0.061(5) 0.056(5) 0.015(4) 0.009(4) -0.008(4)
Rh2 0.0360(2) 0.0458(3) 0.02342(17) 0.00163(17) 0.00623(14) 0.00348(17)
S2 0.0373(7) 0.0704(11) 0.0291(6) 0.0057(7) 0.0076(5) 0.0148(7)
N3 0.115(4) 0.076(4) 0.052(3) 0.031(3) 0.054(3) 0.056(3)
N4 0.217(6) 0.043(3) 0.033(3) 0.011(2) 0.035(4) 0.021(3)
C31 0.118(4) 0.049(3) 0.020(2) 0.007(2) 0.020(3) 0.023(3)
C32 0.202(6) 0.114(6) 0.056(5) 0.029(4) 0.069(6) 0.105(5)
C33 0.281(8) 0.078(5) 0.040(4) 0.018(3) 0.056(6) 0.091(5)
C34 0.376(11) 0.113(7) 0.046(6) -0.001(5) 0.021(9) 0.133(7)
C35 0.428(13) 0.071(6) 0.059(7) 0.022(5) -0.009(9) 0.071(7)
C36 0.350(11) 0.057(6) 0.064(6) 0.010(4) -0.046(7) -0.006(6)
C37 0.393(12) 0.081(8) 0.098(8) 0.007(6) -0.110(10) -0.054(8)
C38 0.312(11) 0.105(9) 0.148(11) 0.019(7) -0.122(9) -0.106(10)
C39 0.234(8) 0.120(8) 0.108(9) 0.029(6) -0.072(7) -0.115(8)
C40 0.195(7) 0.090(7) 0.054(5) 0.016(4) -0.033(5) -0.079(6)
C41 0.255(7) 0.053(5) 0.033(4) 0.015(3) -0.028(5) -0.025(5)
C42 0.056(4) 0.120(8) 0.076(6) 0.028(6) 0.042(4) 0.018(5)
C43 0.038(3) 0.132(8) 0.047(4) 0.020(5) 0.012(3) 0.025(4)
C44 0.043(4) 0.211(17) 0.100(9) 0.047(11) -0.022(5) -0.034(8)
C45 0.075(8) 0.161(15) 0.115(11) 0.008(10) -0.021(7) -0.044(9)
C46 0.084(8) 0.207(18) 0.069(7) 0.014(9) -0.028(6) -0.024(10)
C47 0.095(6) 0.074(6) 0.072(5) 0.031(4) 0.055(5) 0.051(5)
C48 0.120(10) 0.190(15) 0.076(7) 0.058(8) 0.036(7) 0.119(11)
C49 0.32(3) 0.178(18) 0.14(2) 0.062(18) 0.13(2) 0.090(2)
C50 0.31(3) 0.095(10) 0.180(17) 0.077(11) 0.18(2) 0.096(14)
C51 0.25(2) 0.063(7) 0.110(10) 0.009(7) 0.107(13) 0.004(9)
C52 0.109(7) 0.063(5) 0.051(4) 0.002(4) 0.036(5) 0.017(5)
C53 0.047(3) 0.080(5) 0.024(2) 0.020(3) -0.001(2) -0.007(3)
C54 0.051(3) 0.058(4) 0.030(3) 0.013(3) 0.010(2) 0.010(3)
C55 0.072(4) 0.048(4) 0.047(3) 0.011(3) 0.027(3) 0.011(3)
C56 0.100(7) 0.074(5) 0.064(5) 0.019(4) 0.058(5) 0.027(5)
C57 0.066(4) 0.061(4) 0.033(3) 0.013(3) 0.024(3) 0.025(4)
C58 0.048(3) 0.082(5) 0.045(3) 0.030(4) 0.023(3) 0.028(4)
C59 0.040(4) 0.163(11) 0.081(6) 0.079(7) 0.028(4) 0.035(5)
C60 0.042(4) 0.155(10) 0.073(5) 0.077(7) 0.012(4) 0.026(5)
Sb1 0.0434(2) 0.0816(4) 0.0451(2) -0.0093(2) 0.01042(18) -0.0077(2)
F1 0.045(2) 0.136(5) 0.064(3) -0.016(3) 0.021(2) -0.013(3)
F2 0.040(2) 0.091(3) 0.073(3) 0.014(3) -0.0038(19) -0.015(2)
F3 0.077(4) 0.095(5) 0.171(8) -0.009(5) 0.038(4) -0.003(4)
F4 0.044(3) 0.352(15) 0.063(4) 0.035(6) 0.012(2) 0.002(5)
F5 0.139(8) 0.087(5) 0.45(3) 0.005(9) 0.174(13) 0.003(5)
F6 0.116(5) 0.218(9) 0.051(3) -0.043(5) 0.025(3) -0.084(6)
Sb2 0.0647(3) 0.0735(4) 0.0613(3) -0.0248(3) 0.0096(2) 0.0094(3)
F7 0.148(7) 0.103(5) 0.127(7) -0.083(5) -0.026(5) 0.013(5)
F8 0.094(5) 0.127(6) 0.129(6) -0.067(5) 0.035(4) -0.043(4)
F9 0.34(2) 0.127(8) 0.159(11) 0.028(8) -0.075(13) -0.092(11)
F10 0.187(12) 0.211(12) 0.282(18) -0.083(13) 0.166(13) -0.014(10)
F11 0.232(19) 0.228(17) 0.36(3) 0.007(19) 0.035(18) -0.065(16)
F12 0.070(5) 0.193(11) 0.42(2) -0.220(14) 0.020(8) -0.002(6)

loop_
_atom_type_symbol
_atom_type_description
_atom_type_scat_dispersion_real
_atom_type_scat_dispersion_imag
_atom_type_scat_source
C C 0.0033 0.0016 'International Tables Vol C Tables 4.2.6.8 and 6.1.1.4'
H H 0.0000 0.0000 'International Tables Vol C Tables 4.2.6.8 and 6.1.1.4'
N N 0.0061 0.0033 'International Tables Vol C Tables 4.2.6.8 and 6.1.1.4'
F F 0.0171 0.0103 'International Tables Vol C Tables 4.2.6.8 and 6.1.1.4'
S S 0.1246 0.1234 'International Tables Vol C Tables 4.2.6.8 and 6.1.1.4'
Rh Rh -1.1178 0.9187 'International Tables Vol C Tables 4.2.6.8 and 6.1.1.4'
Sb Sb -0.5866 1.5461 'International Tables Vol C Tables 4.2.6.8 and 6.1.1.4'

loop_
_geom_angle_atom_site_label_1
_geom_angle_atom_site_label_2
_geom_angle_atom_site_label_3
_geom_angle
C1 Rh1 C23 96.8(3)
C1 Rh1 C24 96.4(3)
C23 Rh1 C24 36.3(3)
C1 Rh1 C28 158.0(3)
C23 Rh1 C28 82.2(3)
C24 Rh1 C28 95.6(3)
C1 Rh1 C27 166.8(3)
C23 Rh1 C27 88.7(3)
C24 Rh1 C27 81.1(3)
C28 Rh1 C27 34.6(3)
C1 Rh1 S1 85.31(19)
C23 Rh1 S1 177.3(2)
C24 Rh1 S1 142.0(2)
C28 Rh1 S1 96.4(2)
C27 Rh1 S1 88.8(2)
C17 S1 C13 101.0(3)
C17 S1 Rh1 110.5(2)
C13 S1 Rh1 104.6(3)
C2 N1 C1 111.3(7)
C2 N1 C12 127.9(7)
C1 N1 C12 120.6(6)
C1 N2 C3 111.3(6)
C1 N2 C11 127.4(7)
C3 N2 C11 121.3(6)
N2 C1 N1 103.5(6)
N2 C1 Rh1 134.3(5)
N1 C1 Rh1 120.9(4)
C3 C2 N1 107.6(8)
C3 C2 H2 126.3
N1 C2 H2 126.1
C2 C3 N2 106.2(6)
C2 C3 C4 134.8(11)
N2 C3 C4 118.9(10)
C5 C4 C3 123.6(12)
C5 C4 H4 117.9
C3 C4 H4 118.4
C4 C5 C6 117.5(7)
C4 C5 H5 121.8
C6 C5 H5 120.7
C7 C6 C5 122.7(10)
C7 C6 C11 115.6(13)
C5 C6 C11 121.8(10)
C8 C7 C6 123.4(10)
C8 C7 H7 118.2
C6 C7 H7 118.5
C7 C8 C9 120.2(11)
C7 C8 H8 119.7
C9 C8 H8 120.1
C10 C9 C8 116.9(15)
C10 C9 H9 121.3
C8 C9 H9 121.7
C9 C10 C11 122.5(11)
C9 C10 H10 119.0
C11 C10 H10 118.5
C10 C11 N2 123.2(6)
C10 C11 C6 120.5(10)
N2 C11 C6 116.3(10)
N1 C12 C13 110.3(5)
N1 C12 H12A 109.8
C13 C12 H12A 109.1
N1 C12 H12B 109.7
C13 C12 H12B 109.7
H12A C12 H12B 108.1
C12 C13 C14 112.6(7)
C12 C13 S1 113.5(5)
C14 C13 S1 107.9(6)
C12 C13 H13 107.5
C14 C13 H13 107.6
S1 C13 H13 107.5
C16 C14 C15 112.7(11)
C16 C14 C13 115.3(9)
C15 C14 C13 110.9(9)
C16 C14 H14 105.8
C15 C14 H14 105.5
C13 C14 H14 105.7
C14 C15 H15A 109.2
C14 C15 H15B 110.2
H15A C15 H15B 109.5
C14 C15 H15C 108.9
H15A C15 H15C 109.5
H15B C15 H15C 109.5
C14 C16 H16A 109.4
C14 C16 H16B 109.6
H16A C16 H16B 109.5
C14 C16 H16C 109.4
H16A C16 H16C 109.5
H16B C16 H16C 109.5
C22 C17 C18 111.2(6)
C22 C17 S1 108.8(5)
C18 C17 S1 111.2(5)
C22 C17 H17 108.4
C18 C17 H17 108.5
S1 C17 H17 108.6
C19 C18 C17 111.4(7)
C19 C18 H18A 109.8
C17 C18 H18A 109.3
C19 C18 H18B 109.1
C17 C18 H18B 109.2
H18A C18 H18B 108.0
C18 C19 C20 113.5(9)
C18 C19 H19A 108.8
C20 C19 H19A 109.4
C18 C19 H19B 108.7
C20 C19 H19B 108.5
H19A C19 H19B 107.8
C21 C20 C19 112.5(8)
C21 C20 H20A 109.6
C19 C20 H20A 109.4
C21 C20 H20B 108.8
C19 C20 H20B 108.5
H20A C20 H20B 107.8
C20 C21 C22 118.3(11)
C20 C21 H21A 107.7
C22 C21 H21A 107.9
C20 C21 H21B 107.5
C22 C21 H21B 107.8
H21A C21 H21B 107.2
C17 C22 C21 108.4(8)
C17 C22 H22A 110.2
C21 C22 H22A 110.0
C17 C22 H22B 109.9
C21 C22 H22B 110.0
H22A C22 H22B 108.4
C24 C23 C30 123.3(7)
C24 C23 Rh1 72.1(4)
C30 C23 Rh1 111.1(5)
C24 C23 H23 118.3
C30 C23 H23 118.4
Rh1 C23 H23 87.1
C23 C24 C25 129.2(8)
C23 C24 Rh1 71.5(4)
C25 C24 Rh1 108.0(5)
C23 C24 H24 115.4
C25 C24 H24 115.5
Rh1 C24 H24 89.8
C24 C25 C26 113.6(7)
C24 C25 H25A 108.6
C26 C25 H25A 108.3
C24 C25 H25B 109.1
C26 C25 H25B 109.5
H25A C25 H25B 107.7
C27 C26 C25 112.2(7)
C27 C26 H26A 108.7
C25 C26 H26A 108.9
C27 C26 H26B 109.4
C25 C26 H26B 109.7
H26A C26 H26B 107.8
C28 C27 C26 125.0(8)
C28 C27 Rh1 70.8(5)
C26 C27 Rh1 110.9(5)
C28 C27 H27 117.4
C26 C27 H27 117.6
Rh1 C27 H27 88.1
C27 C28 C29 126.6(9)
C27 C28 Rh1 74.6(5)
C29 C28 Rh1 106.9(6)
C27 C28 H28 116.6
C29 C28 H28 116.8
Rh1 C28 H28 88.6
C28 C29 C30 114.5(8)
C28 C29 H29A 108.7
C30 C29 H29A 108.7
C28 C29 H29B 108.4
C30 C29 H29B 108.8
H29A C29 H29B 107.6
C23 C30 C29 113.4(7)
C23 C30 H30A 108.8
C29 C30 H30A 108.7
C23 C30 H30B 109.2
C29 C30 H30B 109.0
H30A C30 H30B 107.7
C31 Rh2 C54 93.5(3)
C31 Rh2 C53 97.7(3)
C54 Rh2 C53 37.2(3)
C31 Rh2 C58 160.1(4)
C54 Rh2 C58 98.0(3)
C53 Rh2 C58 82.2(3)
C31 Rh2 C57 163.4(4)
C54 Rh2 C57 82.0(3)
C53 Rh2 C57 88.4(3)
C58 Rh2 C57 35.9(3)
C31 Rh2 S2 84.8(2)
C54 Rh2 S2 142.8(2)
C53 Rh2 S2 177.5(2)
C58 Rh2 S2 95.56(18)
C57 Rh2 S2 89.20(19)
C47 S2 C43 101.5(5)
C47 S2 Rh2 108.4(4)
C43 S2 Rh2 104.5(2)
C31 N3 C32 117.7(12)
C31 N3 C42 121.5(6)
C32 N3 C42 120.8(12)
C31 N4 C41 129.0(11)
C31 N4 C33 107.5(13)
C41 N4 C33 123.5(10)
N3 C31 N4 104.5(9)
N3 C31 Rh2 121.2(6)
N4 C31 Rh2 133.3(9)
N3 C32 C33 102.4(13)
N3 C32 H32 129.3
C33 C32 H32 128.3
C32 C33 C34 133.0(19)
C32 C33 N4 107.8(9)
C34 C33 N4 119(2)
C35 C34 C33 113(2)
C35 C34 H34 124.2
C33 C34 H34 122.8
C34 C35 C36 130.9(16)
C34 C35 H35 114.6
C36 C35 H35 114.5
C37 C36 C41 120.0
C37 C36 C35 125.7(11)
C41 C36 C35 114.0(11)
C36 C37 C38 120.0
C36 C37 H37 120.0
C38 C37 H37 120.0
C39 C38 C37 120.0
C39 C38 H38 120.0
C37 C38 H38 120.0
C38 C39 C40 120.0
C38 C39 H39 120.0
C40 C39 H39 120.0
C39 C40 C41 120.0
C39 C40 H40 120.0
C41 C40 H40 120.0
C40 C41 C36 120.0
C40 C41 N4 121.0(7)
C36 C41 N4 118.9(7)
N3 C42 C43 111.5(8)
N3 C42 H42A 109.6
C43 C42 H42A 110.0
N3 C42 H42B 108.8
C43 C42 H42B 109.1
H42A C42 H42B 107.8
C44 C43 C42 109.9(10)
C44 C43 S2 110.7(8)
C42 C43 S2 111.5(5)
C44 C43 H43 107.8
C42 C43 H43 108.6
S2 C43 H43 108.2
C45 C44 C43 115.7(8)
C45 C44 C46 106.1(17)
C43 C44 C46 112.1(14)
C45 C44 H44 106.9
C43 C44 H44 107.8
C46 C44 H44 107.9
C44 C45 H45A 110.5
C44 C45 H45B 109.2
H45A C45 H45B 109.5
C44 C45 H45C 108.7
H45A C45 H45C 109.5
H45B C45 H45C 109.5
C44 C46 H46A 109.1
C44 C46 H46B 109.6
H46A C46 H46B 109.5
C44 C46 H46C 109.7
H46A C46 H46C 109.5
H46B C46 H46C 109.5
C52 C47 C48 109.3(9)
C52 C47 S2 109.3(5)
C48 C47 S2 111.7(10)
C52 C47 H47 108.6
C48 C47 H47 109.0
S2 C47 H47 108.8
C47 C48 C49 110.1(17)
C47 C48 H48A 109.3
C49 C48 H48A 110.3
C47 C48 H48B 109.3
C49 C48 H48B 110.0
H48A C48 H48B 107.8
C50 C49 C48 109.4(11)
C50 C49 H49A 111.5
C48 C49 H49A 110.9
C50 C49 H49B 108.8
C48 C49 H49B 107.8
H49A C49 H49B 108.4
C49 C50 C51 112.9(12)
C49 C50 H50A 110.3
C51 C50 H50A 108.4
C49 C50 H50B 108.4
C51 C50 H50B 109.0
H50A C50 H50B 107.6
C52 C51 C50 105.9(14)
C52 C51 H51A 110.5
C50 C51 H51A 110.3
C52 C51 H51B 110.6
C50 C51 H51B 110.7
H51A C51 H51B 108.8
C51 C52 C47 114.2(11)
C51 C52 H52A 108.6
C47 C52 H52A 108.5
C51 C52 H52B 108.8
C47 C52 H52B 108.9
H52A C52 H52B 107.6
C54 C53 C60 126.3(9)
C54 C53 Rh2 71.0(3)
C60 C53 Rh2 111.4(4)
C54 C53 H53 116.9
C60 C53 H53 116.8
Rh2 C53 H53 87.5
C53 C54 C55 125.0(7)
C53 C54 Rh2 71.8(4)
C55 C54 Rh2 107.9(4)
C53 C54 H54 117.5
C55 C54 H54 117.5
Rh2 C54 H54 90.9
C54 C55 C56 114.4(7)
C54 C55 H55A 108.9
C56 C55 H55A 108.9
C54 C55 H55B 108.5
C56 C55 H55B 108.4
H55A C55 H55B 107.5
C57 C56 C55 111.4(6)
C57 C56 H56A 109.3
C55 C56 H56A 109.3
C57 C56 H56B 109.5
C55 C56 H56B 109.2
H56A C56 H56B 108.0
C58 C57 C56 124.9(8)
C58 C57 Rh2 70.7(4)
C56 C57 Rh2 111.1(4)
C58 C57 H57 117.6
C56 C57 H57 117.5
Rh2 C57 H57 88.1
C57 C58 C59 126.1(7)
C57 C58 Rh2 73.4(4)
C59 C58 Rh2 106.7(6)
C57 C58 H58 116.9
C59 C58 H58 117.0
Rh2 C58 H58 89.9
C60 C59 C58 113.2(6)
C60 C59 H59A 108.7
C58 C59 H59A 108.9
C60 C59 H59B 109.3
C58 C59 H59B 108.9
H59A C59 H59B 107.7
C53 C60 C59 113.3(6)
C53 C60 H60A 108.9
C59 C60 H60A 108.6
C53 C60 H60B 109.0
C59 C60 H60B 109.2
H60A C60 H60B 107.7
F5 Sb1 F3 174.8
F5 Sb1 F4 95.9
F3 Sb1 F4 89.2
F5 Sb1 F2 89.9
F3 Sb1 F2 89.2
F4 Sb1 F2 88.4
F5 Sb1 F6 85.9
F3 Sb1 F6 89.1
F4 Sb1 F6 176.5
F2 Sb1 F6 94.6
F5 Sb1 F1 90.8
F3 Sb1 F1 90.3
F4 Sb1 F1 89.6
F2 Sb1 F1 178.0
F6 Sb1 F1 87.3
F9 Sb2 F8 94.3
F9 Sb2 F7 82.2
F8 Sb2 F7 176.3
F9 Sb2 F12 130.6
F8 Sb2 F12 94.4
F7 Sb2 F12 88.9
F9 Sb2 F11 165.2
F8 Sb2 F11 84.5
F7 Sb2 F11 98.5
F12 Sb2 F11 64.2
F9 Sb2 F10 77.2
F8 Sb2 F10 81.9
F7 Sb2 F10 96.0
F12 Sb2 F10 152.2
F11 Sb2 F10 88.0

loop_
_geom_bond_atom_site_label_1
_geom_bond_atom_site_label_2
_geom_bond_distance
Rh1 C1 2.006(6)
Rh1 C23 2.174(7)
Rh1 C24 2.182(6)
Rh1 C28 2.186(8)
Rh1 C27 2.232(7)
Rh1 S1 2.3682(18)
S1 C17 1.818(7)
S1 C13 1.846(6)
N1 C2 1.371(10)
N1 C1 1.379(10)
N1 C12 1.478(9)
N2 C1 1.374(8)
N2 C3 1.391(12)
N2 C11 1.417(11)
C2 C3 1.359(14)
C2 H2 0.9500
C3 C4 1.402(9)
C4 C5 1.34(2)
C4 H4 0.9500
C5 C6 1.43(2)
C5 H5 0.9500
C6 C7 1.41(2)
C6 C11 1.438(12)
C7 C8 1.28(2)
C7 H7 0.9500
C8 C9 1.48(2)
C8 H8 0.9500
C9 C10 1.347(14)
C9 H9 0.9500
C10 C11 1.351(14)
C10 H10 0.9500
C12 C13 1.527(11)
C12 H12A 0.9900
C12 H12B 0.9900
C13 C14 1.549(11)
C13 H13 1.0000
C14 C16 1.482(18)
C14 C15 1.508(18)
C14 H14 1.0000
C15 H15A 0.9800
C15 H15B 0.9800
C15 H15C 0.9800
C16 H16A 0.9800
C16 H16B 0.9800
C16 H16C 0.9800
C17 C22 1.516(10)
C17 C18 1.533(10)
C17 H17 1.0000
C18 C19 1.494(14)
C18 H18A 0.9900
C18 H18B 0.9900
C19 C20 1.600(17)
C19 H19A 0.9900
C19 H19B 0.9900
C20 C21 1.354(19)
C20 H20A 0.9900
C20 H20B 0.9900
C21 C22 1.582(14)
C21 H21A 0.9900
C21 H21B 0.9900
C22 H22A 0.9900
C22 H22B 0.9900
C23 C24 1.358(11)
C23 C30 1.527(13)
C23 H23 0.9500
C24 C25 1.504(10)
C24 H24 0.9500
C25 C26 1.548(12)
C25 H25A 0.9900
C25 H25B 0.9900
C26 C27 1.531(13)
C26 H26A 0.9900
C26 H26B 0.9900
C27 C28 1.315(13)
C27 H27 0.9500
C28 C29 1.509(13)
C28 H28 0.9500
C29 C30 1.527(13)
C29 H29A 0.9900
C29 H29B 0.9900
C30 H30A 0.9900
C30 H30B 0.9900
Rh2 C31 2.029(8)
Rh2 C54 2.160(6)
Rh2 C53 2.169(6)
Rh2 C58 2.178(6)
Rh2 C57 2.213(7)
Rh2 S2 2.3734(15)
S2 C47 1.802(10)
S2 C43 1.853(8)
N3 C31 1.308(14)
N3 C32 1.375(11)
N3 C42 1.443(15)
N4 C31 1.379(11)
N4 C41 1.408(16)
N4 C33 1.46(2)
C32 C33 1.38(3)
C32 H32 0.9500
C33 C34 1.455(19)
C34 C35 1.34(4)
C34 H34 0.9500
C35 C36 1.49(4)
C35 H35 0.9500
C36 C37 1.3900
C36 C41 1.3900
C37 C38 1.3900
C37 H37 0.9500
C38 C39 1.3900
C38 H38 0.9500
C39 C40 1.3900
C39 H39 0.9500
C40 C41 1.3900
C40 H40 0.9500
C42 C43 1.552(12)
C42 H42A 0.9900
C42 H42B 0.9900
C43 C44 1.55(2)
C43 H43 1.0000
C44 C45 1.47(3)
C44 C46 1.563(18)
C44 H44 1.0000
C45 H45A 0.9800
C45 H45B 0.9800
C45 H45C 0.9800
C46 H46A 0.9800
C46 H46B 0.9800
C46 H46C 0.9800
C47 C52 1.524(15)
C47 C48 1.534(14)
C47 H47 1.0000
C48 C49 1.55(3)
C48 H48A 0.9900
C48 H48B 0.9900
C49 C50 1.41(3)
C49 H49A 0.9900
C49 H49B 0.9900
C50 C51 1.68(3)
C50 H50A 0.9900
C50 H50B 0.9900
C51 C52 1.475(15)
C51 H51A 0.9900
C51 H51B 0.9900
C52 H52A 0.9900
C52 H52B 0.9900
C53 C54 1.381(10)
C53 C60 1.518(12)
C53 H53 0.9500
C54 C55 1.497(11)
C54 H54 0.9500
C55 C56 1.558(10)
C55 H55A 0.9900
C55 H55B 0.9900
C56 C57 1.521(11)
C56 H56A 0.9900
C56 H56B 0.9900
C57 C58 1.354(13)
C57 H57 0.9500
C58 C59 1.527(11)
C58 H58 0.9500
C59 C60 1.527(11)
C59 H59A 0.9900
C59 H59B 0.9900
C60 H60A 0.9900
C60 H60B 0.9900
Sb1 F5 1.8351
Sb1 F3 1.8537
Sb1 F4 1.8588
Sb1 F2 1.8673
Sb1 F6 1.8710
Sb1 F1 1.8884
Sb2 F9 1.7784
Sb2 F8 1.8055
Sb2 F7 1.8530
Sb2 F12 1.8984
Sb2 F11 1.9088
Sb2 F10 1.9394

loop_
_geom_torsion_atom_site_label_1
_geom_torsion_atom_site_label_2
_geom_torsion_atom_site_label_3
_geom_torsion_atom_site_label_4
_geom_torsion
C1 Rh1 S1 C17 -55.9(3)
C24 Rh1 S1 C17 -150.2(4)
C28 Rh1 S1 C17 102.1(3)
C27 Rh1 S1 C17 135.9(3)
C1 Rh1 S1 C13 52.0(3)
C24 Rh1 S1 C13 -42.4(4)
C28 Rh1 S1 C13 -150.0(4)
C27 Rh1 S1 C13 -116.2(3)
C3 N2 C1 N1 -2.5(6)
C11 N2 C1 N1 176.9(6)
C3 N2 C1 Rh1 -169.1(5)
C11 N2 C1 Rh1 10.3(10)
C2 N1 C1 N2 1.3(7)
C12 N1 C1 N2 -174.0(6)
C2 N1 C1 Rh1 170.2(5)
C12 N1 C1 Rh1 -5.1(8)
C23 Rh1 C1 N2 -67.1(6)
C24 Rh1 C1 N2 -103.7(6)
C28 Rh1 C1 N2 19.0(11)
C27 Rh1 C1 N2 178.4(10)
S1 Rh1 C1 N2 114.5(6)
C23 Rh1 C1 N1 128.0(5)
C24 Rh1 C1 N1 91.5(5)
C28 Rh1 C1 N1 -145.9(7)
C27 Rh1 C1 N1 13.6(15)
S1 Rh1 C1 N1 -50.4(4)
C1 N1 C2 C3 0.3(8)
C12 N1 C2 C3 175.1(6)
N1 C2 C3 N2 -1.8(8)
N1 C2 C3 C4 174.5(8)
C1 N2 C3 C2 2.7(7)
C11 N2 C3 C2 -176.7(6)
C1 N2 C3 C4 -174.3(6)
C11 N2 C3 C4 6.3(10)
C2 C3 C4 C5 -175.7(9)
N2 C3 C4 C5 0.2(12)
C3 C4 C5 C6 -3.5(13)
C4 C5 C6 C7 -178.1(8)
C4 C5 C6 C11 0.6(12)
C5 C6 C7 C8 -177.2(12)
C11 C6 C7 C8 4.0(16)
C6 C7 C8 C9 -11(2)
C7 C8 C9 C10 10.9(18)
C8 C9 C10 C11 -4.0(14)
C9 C10 C11 N2 176.2(8)
C9 C10 C11 C6 -2.6(12)
C1 N2 C11 C10 -7.0(10)
C3 N2 C11 C10 172.3(7)
C1 N2 C11 C6 171.9(6)
C3 N2 C11 C6 -8.8(9)
C7 C6 C11 C10 3.1(11)
C5 C6 C11 C10 -175.7(7)
C7 C6 C11 N2 -175.8(7)
C5 C6 C11 N2 5.3(10)
C2 N1 C12 C13 -99.6(8)
C1 N1 C12 C13 74.8(8)
N1 C12 C13 C14 -177.4(7)
N1 C12 C13 S1 -54.5(8)
C17 S1 C13 C12 103.9(6)
Rh1 S1 C13 C12 -10.9(6)
C17 S1 C13 C14 -130.6(6)
Rh1 S1 C13 C14 114.7(6)
C12 C13 C14 C16 66.0(11)
S1 C13 C14 C16 -60.0(10)
C12 C13 C14 C15 -164.3(10)
S1 C13 C14 C15 69.7(11)
C13 S1 C17 C22 -164.2(5)
Rh1 S1 C17 C22 -54.0(5)
C13 S1 C17 C18 73.0(5)
Rh1 S1 C17 C18 -176.8(4)
C22 C17 C18 C19 57.1(9)
S1 C17 C18 C19 178.6(6)
C17 C18 C19 C20 -49.9(12)
C18 C19 C20 C21 45.5(19)
C19 C20 C21 C22 -47(2)
C18 C17 C22 C21 -54.5(9)
S1 C17 C22 C21 -177.3(7)
C20 C21 C22 C17 53.3(15)
C1 Rh1 C23 C24 -91.4(5)
C28 Rh1 C23 C24 110.7(5)
C27 Rh1 C23 C24 76.6(5)
C1 Rh1 C23 C30 148.9(6)
C24 Rh1 C23 C30 -119.6(8)
C28 Rh1 C23 C30 -8.9(6)
C27 Rh1 C23 C30 -43.0(6)
C30 C23 C24 C25 5.4(12)
Rh1 C23 C24 C25 -98.5(8)
C30 C23 C24 Rh1 103.9(7)
C1 Rh1 C24 C23 92.9(5)
C28 Rh1 C24 C23 -68.6(5)
C27 Rh1 C24 C23 -100.1(5)
S1 Rh1 C24 C23 -176.6(4)
C1 Rh1 C24 C25 -140.8(6)
C23 Rh1 C24 C25 126.3(8)
C28 Rh1 C24 C25 57.6(7)
C27 Rh1 C24 C25 26.2(6)
S1 Rh1 C24 C25 -50.3(8)
C23 C24 C25 C26 38.6(13)
Rh1 C24 C25 C26 -41.9(10)
C24 C25 C26 C27 36.8(12)
C25 C26 C27 C28 -93.3(11)
C25 C26 C27 Rh1 -12.7(10)
C1 Rh1 C27 C28 -166.6(10)
C23 Rh1 C27 C28 78.1(6)
C24 Rh1 C27 C28 113.8(6)
S1 Rh1 C27 C28 -103.0(5)
C1 Rh1 C27 C26 72.2(14)
C23 Rh1 C27 C26 -43.1(6)
C24 Rh1 C27 C26 -7.4(6)
C28 Rh1 C27 C26 -121.2(9)
S1 Rh1 C27 C26 135.8(6)
C26 C27 C28 C29 2.7(13)
Rh1 C27 C28 C29 -99.8(8)
C26 C27 C28 Rh1 102.5(7)
C1 Rh1 C28 C27 171.9(7)
C23 Rh1 C28 C27 -99.1(6)
C24 Rh1 C28 C27 -65.3(5)
S1 Rh1 C28 C27 78.6(5)
C1 Rh1 C28 C29 -63.9(11)
C23 Rh1 C28 C29 25.1(6)
C24 Rh1 C28 C29 58.9(7)
C27 Rh1 C28 C29 124.2(9)
S1 Rh1 C28 C29 -157.2(6)
C27 C28 C29 C30 44.8(13)
Rh1 C28 C29 C30 -38.3(10)
C24 C23 C30 C29 -91.3(10)
Rh1 C23 C30 C29 -9.3(10)
C28 C29 C30 C23 32.7(12)
C31 Rh2 S2 C47 -56.9(4)
C54 Rh2 S2 C47 -145.8(4)
C58 Rh2 S2 C47 103.2(4)
C57 Rh2 S2 C47 138.6(3)
C31 Rh2 S2 C43 50.7(5)
C54 Rh2 S2 C43 -38.2(5)
C58 Rh2 S2 C43 -149.2(5)
C57 Rh2 S2 C43 -113.8(4)
C32 N3 C31 N4 2.9(9)
C42 N3 C31 N4 -173.0(7)
C32 N3 C31 Rh2 172.7(6)
C42 N3 C31 Rh2 -3.2(10)
C41 N4 C31 N3 175.1(7)
C33 N4 C31 N3 -3.4(8)
C41 N4 C31 Rh2 7.0(11)
C33 N4 C31 Rh2 -171.4(6)
C54 Rh2 C31 N3 90.8(6)
C53 Rh2 C31 N3 128.0(6)
C58 Rh2 C31 N3 -143.9(8)
C57 Rh2 C31 N3 17.3(13)
S2 Rh2 C31 N3 -51.9(5)
C54 Rh2 C31 N4 -102.7(7)
C53 Rh2 C31 N4 -65.6(7)
C58 Rh2 C31 N4 22.6(13)
C57 Rh2 C31 N4 -176.3(7)
S2 Rh2 C31 N4 114.5(7)
C31 N3 C32 C33 -1.1(10)
C42 N3 C32 C33 174.9(8)
N3 C32 C33 C34 176.8(11)
N3 C32 C33 N4 -1.2(10)
C31 N4 C33 C32 2.9(9)
C41 N4 C33 C32 -175.6(8)
C31 N4 C33 C34 -175.4(9)
C41 N4 C33 C34 6.1(13)
C32 C33 C34 C35 -178.9(13)
N4 C33 C34 C35 -1.2(18)
C33 C34 C35 C36 0(2)
C34 C35 C36 C37 -177.5(15)
C34 C35 C36 C41 -3(2)
C41 C36 C37 C38 0.0
C35 C36 C37 C38 173.9(11)
C36 C37 C38 C39 0.0
C37 C38 C39 C40 0.0
C38 C39 C40 C41 0.0
C39 C40 C41 C36 0.0
C39 C40 C41 N4 177.8(7)
C37 C36 C41 C40 0.0
C35 C36 C41 C40 -174.5(10)
C37 C36 C41 N4 -177.8(7)
C35 C36 C41 N4 7.6(10)
C31 N4 C41 C40 -5.6(10)
C33 N4 C41 C40 172.6(7)
C31 N4 C41 C36 172.2(6)
C33 N4 C41 C36 -9.6(9)
C31 N3 C42 C43 75.1(9)
C32 N3 C42 C43 -100.7(8)
N3 C42 C43 C44 -178.7(9)
N3 C42 C43 S2 -55.6(10)
C47 S2 C43 C44 -134.8(8)
Rh2 S2 C43 C44 112.5(7)
C47 S2 C43 C42 102.5(9)
Rh2 S2 C43 C42 -10.1(9)
C42 C43 C44 C45 71.6(14)
S2 C43 C44 C45 -52.0(14)
C42 C43 C44 C46 -166.6(11)
S2 C43 C44 C46 69.8(14)
C43 S2 C47 C52 -167.4(6)
Rh2 S2 C47 C52 -57.7(6)
C43 S2 C47 C48 71.4(7)
Rh2 S2 C47 C48 -178.9(6)
C52 C47 C48 C49 58.4(11)
S2 C47 C48 C49 179.5(8)
C47 C48 C49 C50 -61.0(18)
C48 C49 C50 C51 59(2)
C49 C50 C51 C52 -55.7(18)
C50 C51 C52 C47 53.8(12)
C48 C47 C52 C51 -59.3(13)
S2 C47 C52 C51 178.1(9)
C31 Rh2 C53 C54 -85.6(5)
C58 Rh2 C53 C54 114.4(5)
C57 Rh2 C53 C54 78.9(5)
C31 Rh2 C53 C60 151.9(8)
C54 Rh2 C53 C60 -122.5(10)
C58 Rh2 C53 C60 -8.0(8)
C57 Rh2 C53 C60 -43.6(8)
C60 C53 C54 C55 3.8(10)
Rh2 C53 C54 C55 -99.4(6)
C60 C53 C54 Rh2 103.1(6)
C31 Rh2 C54 C53 98.1(6)
C58 Rh2 C54 C53 -65.6(5)
C57 Rh2 C54 C53 -97.9(5)
S2 Rh2 C54 C53 -175.9(4)
C31 Rh2 C54 C55 -139.9(6)
C53 Rh2 C54 C55 121.9(7)
C58 Rh2 C54 C55 56.3(6)
C57 Rh2 C54 C55 24.1(5)
S2 Rh2 C54 C55 -54.0(6)
C53 C54 C55 C56 39.8(10)
Rh2 C54 C55 C56 -40.1(8)
C54 C55 C56 C57 36.7(11)
C55 C56 C57 C58 -94.7(10)
C55 C56 C57 Rh2 -14.1(10)
C31 Rh2 C57 C58 -169.2(8)
C54 Rh2 C57 C58 115.6(4)
C53 Rh2 C57 C58 78.8(4)
S2 Rh2 C57 C58 -100.6(4)
C31 Rh2 C57 C56 69.8(12)
C54 Rh2 C57 C56 -5.3(7)
C53 Rh2 C57 C56 -42.2(7)
C58 Rh2 C57 C56 -121.0(8)
S2 Rh2 C57 C56 138.4(6)
C56 C57 C58 C59 3.8(12)
Rh2 C57 C58 C59 -98.9(8)
C56 C57 C58 Rh2 102.7(6)
C31 Rh2 C58 C57 171.0(7)
C54 Rh2 C58 C57 -64.4(4)
C53 Rh2 C58 C57 -98.1(4)
S2 Rh2 C58 C57 80.9(4)
C31 Rh2 C58 C59 -65.5(10)
C54 Rh2 C58 C59 59.2(7)
C53 Rh2 C58 C59 25.4(7)
C57 Rh2 C58 C59 123.6(8)
S2 Rh2 C58 C59 -155.6(6)
C57 C58 C59 C60 41.6(15)
Rh2 C58 C59 C60 -39.8(12)
C54 C53 C60 C59 -93.4(12)
Rh2 C53 C60 C59 -11.7(14)
C58 C59 C60 C53 35.1(16)
